data_1532915
loop_
_publ_author_name
'Jones, G.O.'
'Kreisel, J.'
'Thomas, P.A.'

_publ_section_title
;
 A structural study of the (Na1-x Kx)0.5 Bi0.5 Ti O3 perovskite series as
 a function of substitution (x) and temperature
;
_journal_name_full 'Powder Diffraction'
_journal_page_first 301
_journal_page_last 319
_journal_volume 17
_journal_year 2002
_chemical_formula_sum 'Bi0.5 K0.1 Na0.4 O3 Ti'
_chemical_name_systematic '(Na0.8 K0.2)0.5 Bi0.5 (Ti O3)'
_space_group_IT_number 100
_symmetry_space_group_name_Hall 'P 4 -2ab'
_symmetry_space_group_name_H-M 'P 4 b m'
_cell_angle_alpha 90
_cell_angle_beta 90
_cell_angle_gamma 90
_cell_formula_units_Z 2
_cell_length_a 5.5154
_cell_length_b 5.5154
_cell_length_c 3.8999
_cell_volume 118.634
_citation_journal_id_ASTM PODIE2
_cod_data_source_file Jones_PODIE2_2002_602.cif
_cod_data_source_block Bi0.5K0.1Na0.4O3Ti1
_cod_original_cell_volume 118.6335
_cod_original_formula_sum 'Bi0.5 K0.1 Na0.4 O3 Ti1'
_cod_database_code 1532915

loop_
_symmetry_equiv_pos_as_xyz
x,y,z
-y,x,z
-x,-y,z
y,-x,z
-x+1/2,y+1/2,z
-y+1/2,-x+1/2,z
x+1/2,-y+1/2,z
y+1/2,x+1/2,z

loop_
_atom_site_label
_atom_site_type_symbol
_atom_site_fract_x
_atom_site_fract_y
_atom_site_fract_z
_atom_site_occupancy
_atom_site_U_iso_or_equiv
O1 O-2 0 0 0.526 1 0.0
Ti1 Ti+4 0 0 0 1 0.0
K1 K+1 0 0.5 0.549 0.1 0.0
Bi1 Bi+3 0 0.5 0.549 0.5 0.0
O2 O-2 0.2642 0.2357 0.0181 1 0.0
Na1 Na+1 0 0.5 0.549 0.4 0.0
